data_7027811
loop_
_publ_author_name
'Chen, Ling'
'Wu, Xin-tao'
'Gao, Xian-cheng'
'Zhang, Wen-jian'
'Lin, Ping'

_publ_section_title
;
 The unconventional semiconductors represent two novel structure types of
 polythiometalates: syntheses, structures and electrical properties of
 {[W3Ag3S12]&#x00B7;[La(DMAC)5(H2O)3&#x00B7;(DMAC)4]}n and
 {[W8Ag10S32]&#x00B7;[M(DEF)8]2}n (M&#x2005;=&#x2005;La,
 Nd)&#x200A;&#x2020;
;
_journal_issue 24
_journal_name_full 'Journal of the Chemical Society, Dalton Transactions'
_journal_page_first 4303
_journal_paper_doi 10.1039/a907625e
_journal_year 1999
_chemical_formula_sum 'C80 H176 Ag10 N16 Nd2 O16 S32 W8'
_chemical_formula_weight 5482.27
_chemical_name_systematic
;
 ?
;
_space_group_IT_number 14
_symmetry_cell_setting monoclinic
_symmetry_space_group_name_Hall '-P 2yn'
_symmetry_space_group_name_H-M 'P 1 21/n 1'
_atom_sites_solution_hydrogens geom
_atom_sites_solution_primary direct
_atom_sites_solution_secondary difmap
_audit_creation_method SHELXL
_cell_angle_alpha 90.00
_cell_angle_beta 108.2570(10)
_cell_angle_gamma 90.00
_cell_formula_units_Z 2
_cell_length_a 21.6360(9)
_cell_length_b 17.9851(8)
_cell_length_c 22.0251(9)
_cell_measurement_reflns_used 8192
_cell_measurement_temperature 293(2)
_cell_measurement_theta_max 23.27
_cell_measurement_theta_min 1.49
_cell_volume 8139.1(6)
_computing_cell_refinement 'Siemens SMART & SAINT'
_computing_data_collection 'Siemens SMART'
_computing_data_reduction 'Siemens XPREP'
_computing_molecular_graphics 'Siemens SHELXTL'
_computing_publication_material 'Siemens SHELXTL'
_computing_structure_refinement 'Siemens SHELXTL'
_computing_structure_solution 'Siemens SHELXTL'
_diffrn_ambient_temperature 293(2)
_diffrn_measurement_device 'Siemens SMART CCD'
_diffrn_radiation_monochromator graphite
_diffrn_radiation_source 'fine-focus sealed tube'
_diffrn_radiation_type MoK\a
_diffrn_radiation_wavelength 0.71073
_diffrn_reflns_av_R_equivalents 0.0668
_diffrn_reflns_av_sigmaI/netI 0.0927
_diffrn_reflns_limit_h_max 24
_diffrn_reflns_limit_h_min -24
_diffrn_reflns_limit_k_max 19
_diffrn_reflns_limit_k_min -6
_diffrn_reflns_limit_l_max 20
_diffrn_reflns_limit_l_min -24
_diffrn_reflns_number 26838
_diffrn_reflns_theta_max 23.27
_diffrn_reflns_theta_min 1.49
_diffrn_standards_decay_% none
_diffrn_standards_interval_count none
_diffrn_standards_interval_time none
_diffrn_standards_number none
_exptl_absorpt_coefficient_mu 7.880
_exptl_absorpt_correction_T_max .0776
_exptl_absorpt_correction_T_min .0255
_exptl_absorpt_correction_type 'SADABS (Sheldrick, 1996)'
_exptl_crystal_colour red
_exptl_crystal_density_diffrn 2.237
_exptl_crystal_description rhombic
_exptl_crystal_F_000 5180
_exptl_crystal_size_max .82
_exptl_crystal_size_mid .70
_exptl_crystal_size_min .55
_refine_diff_density_max 1.074
_refine_diff_density_min -1.125
_refine_diff_density_rms 0.172
_refine_ls_extinction_method none
_refine_ls_goodness_of_fit_all 1.061
_refine_ls_goodness_of_fit_obs 1.202
_refine_ls_matrix_type full
_refine_ls_number_parameters 561
_refine_ls_number_reflns 11493
_refine_ls_number_restraints 36
_refine_ls_restrained_S_all 1.076
_refine_ls_restrained_S_obs 1.201
_refine_ls_R_factor_all 0.1234
_refine_ls_R_factor_obs 0.0779
_refine_ls_shift/esd_max 0.063
_refine_ls_shift/esd_mean 0.003
_refine_ls_structure_factor_coef Fsqd
_refine_ls_weighting_details 'w=1/[\s^2^(Fo^2^)+(0.0521P)^2^+110.2108P] where P=(Fo^2^+2Fc^2^)/3'
_refine_ls_weighting_scheme calc
_refine_ls_wR_factor_all 0.1980
_refine_ls_wR_factor_obs 0.1740
_reflns_number_observed 7239
_reflns_number_total 11501
_reflns_observed_criterion >2sigma(I)
_cod_data_source_file 907625esup1.cif
_cod_data_source_block complex3
_cod_depositor_comments
;
The following automatic conversions were performed:

'_symmetry_cell_setting' tag value 'Monolinic' was replaced with
'monoclinic' value as specified in the replacement file
'/home/robertas/cod-tools/perl-scripts/inputs/replacement_values.lst'.

Automatic conversion script
Id: cif_fix_values 3143 2015-03-26 13:38:13Z robertas 

The following automatic conversions were performed:

'_refine_ls_weighting_scheme' value 'calc
w=1/[\s^2^(Fo^2^)+(0.0521P)^2^+110.2108P] where P=(Fo^2^+2Fc^2^)/3'
was changed to 'calc'. New tag '_refine_ls_weighting_details' was
created. The value of the new tag was set to
'w=1/[\s^2^(Fo^2^)+(0.0521P)^2^+110.2108P] where P=(Fo^2^+2Fc^2^)/3'.

Automatic conversion script
Id: cif_fix_values 3143 2015-03-26 13:38:13Z robertas 
;
_cod_original_sg_symbol_H-M P2(1)/n
_cod_database_code 7027811

loop_
_symmetry_equiv_pos_as_xyz
'x, y, z'
'-x+1/2, y+1/2, -z+1/2'
'-x, -y, -z'
'x-1/2, -y-1/2, z-1/2'

loop_
_atom_site_aniso_label
_atom_site_aniso_U_11
_atom_site_aniso_U_22
_atom_site_aniso_U_33
_atom_site_aniso_U_23
_atom_site_aniso_U_13
_atom_site_aniso_U_12
W1 0.0975(7) 0.0893(7) 0.0737(6) -0.0116(6) 0.0297(5) -0.0041(5)
W2 0.0749(6) 0.0731(7) 0.0917(7) -0.0197(6) 0.0057(5) -0.0048(5)
W3 0.0863(6) 0.0630(6) 0.0702(6) 0.0014(5) -0.0008(5) 0.0021(5)
W4 0.0670(5) 0.0595(5) 0.0744(6) 0.0150(5) 0.0225(4) 0.0049(4)
Ag1 0.0952(13) 0.0861(13) 0.0907(13) -0.0056(11) 0.0169(10) 0.0000(10)
Ag2 0.1085(15) 0.109(2) 0.116(2) -0.0103(14) 0.0005(12) 0.0233(13)
Ag3 0.1006(14) 0.0972(15) 0.1058(15) -0.0137(13) -0.0111(11) -0.0195(11)
Ag4 0.0929(12) 0.0763(12) 0.0912(13) 0.0192(11) 0.0116(10) 0.0108(9)
Ag5 0.0950(13) 0.0876(13) 0.0959(14) 0.0270(11) 0.0084(10) 0.0199(10)
S11 0.206(10) 0.215(11) 0.156(8) 0.003(8) 0.095(8) -0.086(9)
S12 0.160(7) 0.089(5) 0.082(4) -0.023(4) 0.018(4) 0.004(4)
S13 0.092(4) 0.171(7) 0.104(5) -0.065(5) -0.005(4) 0.055(5)
S14 0.107(5) 0.079(4) 0.112(5) 0.014(4) 0.047(4) 0.034(4)
S21 0.151(7) 0.133(7) 0.087(5) 0.009(5) 0.019(4) -0.041(5)
S22 0.084(4) 0.100(5) 0.177(7) -0.058(5) -0.028(4) 0.025(4)
S23 0.074(4) 0.087(5) 0.211(9) -0.013(5) 0.036(5) 0.006(3)
S24 0.073(4) 0.123(6) 0.078(4) -0.002(4) 0.005(3) -0.011(3)
S31 0.237(12) 0.111(7) 0.196(10) -0.014(7) 0.057(9) 0.075(7)
S32 0.086(4) 0.088(4) 0.111(5) 0.018(4) 0.007(3) -0.024(3)
S33 0.062(3) 0.128(6) 0.098(4) 0.021(4) 0.004(3) -0.012(3)
S34 0.181(8) 0.111(6) 0.076(4) 0.012(4) -0.006(5) -0.045(5)
S41 0.076(4) 0.087(5) 0.137(6) 0.033(4) 0.026(4) -0.002(3)
S42 0.075(3) 0.088(4) 0.076(4) 0.030(3) 0.015(3) -0.016(3)
S43 0.143(6) 0.070(4) 0.090(4) 0.015(4) 0.064(4) 0.010(4)
S44 0.102(4) 0.085(4) 0.075(4) 0.003(3) 0.023(3) 0.024(3)
Nd 0.0683(7) 0.0621(7) 0.0677(7) 0.0103(6) 0.0314(5) 0.0078(5)
O3 0.094(11) 0.085(12) 0.160(17) 0.052(13) 0.031(11) -0.024(10)
O4 0.071(10) 0.091(12) 0.111(12) 0.001(10) 0.018(9) -0.015(9)
O5 0.116(13) 0.077(11) 0.113(13) 0.024(11) 0.028(10) 0.027(10)
O6 0.081(10) 0.088(12) 0.106(12) 0.033(10) 0.024(8) -0.002(9)
O7 0.117(13) 0.132(16) 0.071(10) 0.006(11) 0.025(9) 0.001(11)
N3 0.195(27) 0.136(22) 0.130(20) 0.037(19) 0.093(19) 0.001(19)
N4 0.117(18) 0.144(21) 0.152(21) -0.058(18) 0.064(16) -0.057(16)
N5 0.128(17) 0.063(13) 0.108(16) 0.027(13) 0.005(13) 0.021(11)
N6 0.104(15) 0.099(16) 0.104(15) 0.021(13) 0.014(12) -0.047(13)
N7 0.102(13) 0.089(14) 0.066(12) 0.005(11) 0.020(10) 0.013(11)
C3 0.093(17) 0.091(20) 0.116(21) 0.040(18) 0.015(15) -0.030(15)
C4 0.067(15) 0.117(22) 0.134(23) 0.003(19) 0.046(16) 0.011(15)
C5 0.148(26) 0.126(26) 0.133(25) 0.071(23) 0.081(21) 0.041(22)
C6 0.090(17) 0.072(17) 0.110(20) 0.039(15) 0.008(14) -0.021(13)
C7 0.137(21) 0.041(13) 0.085(17) -0.005(13) 0.047(16) -0.003(13)
O8 0.135(14) 0.084(12) 0.082(11) 0.001(10) 0.037(10) 0.014(10)
C8 0.151(22) 0.077(17) 0.048(13) -0.013(13) 0.028(15) -0.001(15)
N8 0.089(13) 0.156(20) 0.055(11) -0.031(13) 0.018(9) -0.005(13)
O2 0.084(12) 0.142(17) 0.187(20) 0.053(15) -0.002(12) -0.001(12)
C2 0.079(19) 0.174(33) 0.139(26) -0.032(25) 0.015(18) -0.001(20)
N2 0.108(18) 0.191(29) 0.142(22) 0.036(21) -0.046(16) 0.041(19)

loop_
_atom_site_label
_atom_site_type_symbol
_atom_site_fract_x
_atom_site_fract_y
_atom_site_fract_z
_atom_site_U_iso_or_equiv
_atom_site_thermal_displace_type
_atom_site_occupancy
_atom_site_calc_flag
_atom_site_refinement_flags
W1 W 0.81435(5) 0.35920(6) 0.54095(5) 0.0862(3) Uani 1 d .
W2 W 0.95890(4) 0.12479(5) 0.71833(5) 0.0846(3) Uani 1 d .
W3 W 0.78327(4) -0.08909(5) 0.54302(4) 0.0790(3) Uani 1 d .
W4 W 0.63304(4) 0.14432(5) 0.37058(4) 0.0668(3) Uani 1 d .
Ag1 Ag 0.71762(9) 0.25595(11) 0.46133(9) 0.0935(6) Uani 1 d .
Ag2 Ag 0.88514(11) 0.24199(13) 0.62909(11) 0.1189(8) Uani 1 d .
Ag3 Ag 0.86890(10) 0.01780(12) 0.63160(10) 0.1113(7) Uani 1 d .
Ag4 Ag 0.71741(9) 0.03643(10) 0.46177(9) 0.0908(6) Uani 1 d .
Ag5 Ag 0.54845(9) 0.25858(11) 0.28955(9) 0.0978(6) Uani 1 d .
S11 S 0.8532(5) 0.4450(7) 0.4962(5) 0.184(5) Uani 1 d .
S12 S 0.8538(4) 0.3724(4) 0.6451(3) 0.115(2) Uani 1 d .
S13 S 0.8409(3) 0.2514(5) 0.5065(3) 0.130(3) Uani 1 d .
S14 S 0.7086(3) 0.3770(4) 0.5122(3) 0.096(2) Uani 1 d .
S21 S 0.9933(4) 0.1322(5) 0.8232(3) 0.128(3) Uani 1 d .
S22 S 0.9894(3) 0.0171(4) 0.6942(4) 0.136(3) Uani 1 d .
S23 S 0.8517(3) 0.1354(4) 0.6882(5) 0.126(3) Uani 1 d .
S24 S 1.0057(3) 0.2091(4) 0.6725(3) 0.096(2) Uani 1 d .
S31 S 0.8076(6) -0.1922(5) 0.5081(5) 0.184(5) Uani 1 d .
S32 S 0.6767(3) -0.0803(4) 0.5046(3) 0.101(2) Uani 1 d .
S33 S 0.8356(3) 0.0036(4) 0.5109(3) 0.101(2) Uani 1 d .
S34 S 0.8107(4) -0.0993(4) 0.6471(3) 0.133(3) Uani 1 d .
S41 S 0.5284(3) 0.1305(4) 0.3263(4) 0.102(2) Uani 1 d .
S42 S 0.6710(3) 0.2461(3) 0.3371(3) 0.082(2) Uani 1 d .
S43 S 0.6511(3) 0.1471(3) 0.4765(3) 0.095(2) Uani 1 d .
S44 S 0.6792(3) 0.0498(3) 0.3400(3) 0.088(2) Uani 1 d .
Nd Nd 0.53216(5) 0.77646(6) 0.29519(5) 0.0637(3) Uani 1 d .
O3 O 0.5693(7) 0.8805(10) 0.2490(9) 0.115(6) Uani 1 d .
O4 O 0.6477(7) 0.7819(9) 0.3367(8) 0.093(5) Uani 1 d .
O5 O 0.5693(8) 0.6535(9) 0.3371(8) 0.104(5) Uani 1 d .
O6 O 0.4357(7) 0.7085(9) 0.2938(7) 0.093(5) Uani 1 d .
O7 O 0.5446(8) 0.7818(10) 0.4079(8) 0.107(6) Uani 1 d .
N3 N 0.5615(14) 0.9728(15) 0.1777(12) 0.143(10) Uani 1 d .
N4 N 0.7412(12) 0.8162(14) 0.3297(12) 0.133(9) Uani 1 d .
N5 N 0.6282(10) 0.5479(11) 0.3663(10) 0.107(7) Uani 1 d .
N6 N 0.3688(10) 0.6285(12) 0.3181(10) 0.107(7) Uani 1 d .
N7 N 0.5705(9) 0.7551(10) 0.5131(8) 0.087(5) Uani 1 d .
C3 C 0.5556(12) 0.9427(16) 0.2299(14) 0.104(9) Uani 1 d .
C4 C 0.6912(12) 0.8240(16) 0.3476(13) 0.103(8) Uani 1 d .
C5 C 0.5986(15) 0.6003(19) 0.3259(14) 0.127(11) Uani 1 d .
C6 C 0.4189(12) 0.6452(14) 0.2969(12) 0.096(8) Uani 1 d .
C7 C 0.5877(13) 0.7673(11) 0.4586(12) 0.085(7) Uani 1 d .
C311 C 0.5246(24) 1.0439(29) 0.1323(23) 0.210(19) Uiso 1 d .
C312 C 0.5689(26) 1.0859(31) 0.1456(24) 0.235(22) Uiso 1 d .
C321 C 0.6155(41) 0.9370(48) 0.1600(40) 0.365(43) Uiso 1 d .
C322 C 0.5767(29) 0.8912(35) 0.1241(29) 0.264(26) Uiso 1 d .
C411 C 0.7401(21) 0.7540(27) 0.2800(22) 0.202(17) Uiso 1 d .
C412 C 0.7711(22) 0.6926(27) 0.3235(22) 0.212(18) Uiso 1 d .
C421 C 0.7945(26) 0.8738(28) 0.3449(23) 0.210(19) Uiso 1 d .
C422 C 0.8354(30) 0.8826(35) 0.3240(29) 0.278(29) Uiso 1 d .
C511 C 0.6432(23) 0.5609(25) 0.4422(22) 0.202(17) Uiso 1 d .
C512 C 0.5815(25) 0.5308(28) 0.4381(22) 0.231(20) Uiso 1 d .
C521 C 0.6521(19) 0.4674(21) 0.3375(17) 0.164(13) Uiso 1 d .
C522 C 0.7137(26) 0.4860(30) 0.3482(24) 0.248(22) Uiso 1 d .
C611 C 0.3491(16) 0.5470(21) 0.3119(17) 0.157(12) Uiso 1 d .
C612 C 0.3810(18) 0.5108(22) 0.3806(18) 0.174(14) Uiso 1 d .
C621 C 0.3289(17) 0.6867(20) 0.3374(16) 0.144(11) Uiso 1 d .
C622 C 0.2736(19) 0.7085(22) 0.2760(19) 0.184(15) Uiso 1 d .
C711 C 0.6225(16) 0.7280(19) 0.5742(16) 0.146(11) Uiso 1 d .
C712 C 0.6311(17) 0.7871(20) 0.6191(17) 0.158(12) Uiso 1 d .
C721 C 0.5017(12) 0.7615(14) 0.5129(12) 0.101(7) Uiso 1 d .
C722 C 0.4725(14) 0.6820(18) 0.4979(15) 0.137(10) Uiso 1 d .
O8 O 0.5476(8) 0.7037(9) 0.2074(7) 0.100(5) Uani 1 d D
C8 C 0.5128(12) 0.6793(13) 0.1556(10) 0.093(7) Uani 1 d D
N8 N 0.5419(8) 0.6560(12) 0.1142(8) 0.101(7) Uani 1 d D
C811 C 0.6155(15) 0.6650(19) 0.1241(15) 0.150(11) Uiso 1 d D
C812 C 0.6439(19) 0.5899(24) 0.1519(21) 0.214(18) Uiso 1 d D
C821 C 0.5060(15) 0.6053(18) 0.0576(15) 0.153(12) Uiso 1 d D
C822 C 0.4995(19) 0.6537(22) 0.0041(16) 0.184(15) Uiso 1 d D
O1 O 0.4645(12) 0.8767(15) 0.3121(12) 0.183(9) Uiso 1 d D
C1 C 0.4904(19) 0.9205(30) 0.3591(25) 0.331(33) Uiso 1 d D
N1 N 0.4466(21) 0.9451(23) 0.3882(17) 0.374 Uiso 1 d D
C111 C 0.3708(22) 0.9299(29) 0.3566(27) 0.299(28) Uiso 1 d D
C112 C 0.3585(29) 0.9881(41) 0.3006(30) 0.380 Uiso 1 d D
C121 C 0.4548(25) 1.0263(25) 0.4148(24) 0.359 Uiso 1 d D
C122 C 0.5030(25) 1.0137(27) 0.4755(18) 0.227(21) Uiso 1 d D
O2 O 0.4474(8) 0.8085(11) 0.1956(10) 0.148(8) Uani 1 d D
C2 C 0.3881(12) 0.8051(17) 0.1677(14) 0.135(11) Uani 1 d D
N2 N 0.3591(10) 0.8576(16) 0.1266(12) 0.167(13) Uani 1 d D
C211 C 0.3947(27) 0.9178(28) 0.0998(32) 0.442(53) Uiso 1 d D
C212 C 0.4198(34) 0.8708(43) 0.0527(31) 0.387(41) Uiso 1 d D
C221 C 0.2839(17) 0.8635(26) 0.0995(22) 0.245(22) Uiso 1 d D
C222 C 0.2752(31) 0.9152(46) 0.1481(38) 0.462(52) Uiso 1 d D

loop_
_atom_type_symbol
_atom_type_description
_atom_type_scat_dispersion_real
_atom_type_scat_dispersion_imag
_atom_type_scat_source
C C 0.0033 0.0016 'International Tables Vol C Tables 4.2.6.8 and 6.1.1.4'
H H 0.0000 0.0000 'International Tables Vol C Tables 4.2.6.8 and 6.1.1.4'
N N 0.0061 0.0033 'International Tables Vol C Tables 4.2.6.8 and 6.1.1.4'
O O 0.0106 0.0060 'International Tables Vol C Tables 4.2.6.8 and 6.1.1.4'
S S 0.1246 0.1234 'International Tables Vol C Tables 4.2.6.8 and 6.1.1.4'
Ag Ag -0.8971 1.1015 'International Tables Vol C Tables 4.2.6.8 and 6.1.1.4'
Nd Nd -0.1943 3.0179 'International Tables Vol C Tables 4.2.6.8 and 6.1.1.4'
W W -0.8490 6.8722 'International Tables Vol C Tables 4.2.6.8 and 6.1.1.4'

loop_
_geom_angle_atom_site_label_1
_geom_angle_atom_site_label_2
_geom_angle_atom_site_label_3
_geom_angle
_geom_angle_site_symmetry_1
_geom_angle_site_symmetry_3
S11 W1 S12 108.9(4) . .
S11 W1 S14 106.6(4) . .
S12 W1 S14 108.3(3) . .
S11 W1 S13 106.9(4) . .
S12 W1 S13 113.2(3) . .
S14 W1 S13 112.7(3) . .
S11 W1 Ag1 119.4(3) . .
S12 W1 Ag1 131.6(2) . .
S14 W1 Ag1 55.7(2) . .
S13 W1 Ag1 57.0(2) . .
S11 W1 Ag2 128.4(3) . .
S12 W1 Ag2 55.8(2) . .
S14 W1 Ag2 124.9(2) . .
S13 W1 Ag2 57.6(2) . .
Ag1 W1 Ag2 93.85(6) . .
S22 W2 S21 106.5(3) . .
S22 W2 S23 112.0(3) . .
S21 W2 S23 106.7(3) . .
S22 W2 S24 106.3(3) . .
S21 W2 S24 112.5(3) . .
S23 W2 S24 112.8(3) . .
S22 W2 Ag5 124.5(2) . 4_666
S21 W2 Ag5 56.5(2) . 4_666
S23 W2 Ag5 123.4(2) . 4_666
S24 W2 Ag5 56.1(2) . 4_666
S22 W2 Ag3 56.7(2) . .
S21 W2 Ag3 130.8(2) . .
S23 W2 Ag3 56.5(2) . .
S24 W2 Ag3 116.6(2) . .
Ag5 W2 Ag3 172.64(7) 4_666 .
S22 W2 Ag2 127.7(2) . .
S21 W2 Ag2 125.8(2) . .
S23 W2 Ag2 56.4(2) . .
S24 W2 Ag2 56.4(2) . .
Ag5 W2 Ag2 88.55(6) 4_666 .
Ag3 W2 Ag2 85.77(6) . .
S31 W3 S34 106.7(4) . .
S31 W3 S32 105.7(4) . .
S34 W3 S32 108.5(3) . .
S31 W3 S33 108.9(4) . .
S34 W3 S33 113.2(3) . .
S32 W3 S33 113.4(2) . .
S31 W3 Ag3 129.1(3) . .
S34 W3 Ag3 56.8(2) . .
S32 W3 Ag3 125.1(2) . .
S33 W3 Ag3 56.7(2) . .
S31 W3 Ag4 124.9(3) . .
S34 W3 Ag4 128.3(2) . .
S32 W3 Ag4 57.6(2) . .
S33 W3 Ag4 55.8(2) . .
Ag3 W3 Ag4 89.22(6) . .
S41 W4 S44 106.6(3) . .
S41 W4 S42 112.6(2) . .
S44 W4 S42 106.7(2) . .
S41 W4 S43 106.6(3) . .
S44 W4 S43 113.0(2) . .
S42 W4 S43 111.4(2) . .
S41 W4 Ag5 56.5(2) . .
S44 W4 Ag5 127.8(2) . .
S42 W4 Ag5 56.63(15) . .
S43 W4 Ag5 119.1(2) . .
S41 W4 Ag4 124.1(2) . .
S44 W4 Ag4 57.1(2) . .
S42 W4 Ag4 123.29(15) . .
S43 W4 Ag4 56.1(2) . .
Ag5 W4 Ag4 175.13(6) . .
S41 W4 Ag1 134.6(2) . .
S44 W4 Ag1 118.8(2) . .
S42 W4 Ag1 57.4(2) . .
S43 W4 Ag1 54.8(2) . .
Ag5 W4 Ag1 94.01(6) . .
Ag4 W4 Ag1 82.53(6) . .
S14 Ag1 S43 119.5(2) . .
S14 Ag1 S13 94.2(2) . .
S43 Ag1 S13 119.9(3) . .
S14 Ag1 S42 118.3(2) . .
S43 Ag1 S42 92.1(2) . .
S13 Ag1 S42 115.0(2) . .
S14 Ag1 W1 47.0(2) . .
S43 Ag1 W1 138.1(2) . .
S13 Ag1 W1 47.2(2) . .
S42 Ag1 W1 129.72(14) . .
S14 Ag1 W4 140.0(2) . .
S43 Ag1 W4 46.80(15) . .
S13 Ag1 W4 125.7(2) . .
S42 Ag1 W4 45.92(12) . .
W1 Ag1 W4 171.69(8) . .
S12 Ag2 S23 120.1(3) . .
S12 Ag2 S24 117.1(3) . .
S23 Ag2 S24 93.2(2) . .
S12 Ag2 S13 93.3(2) . .
S23 Ag2 S13 121.0(3) . .
S24 Ag2 S13 114.2(2) . .
S12 Ag2 W1 46.7(2) . .
S23 Ag2 W1 134.6(2) . .
S24 Ag2 W1 132.2(2) . .
S13 Ag2 W1 46.8(2) . .
S12 Ag2 W2 133.1(2) . .
S23 Ag2 W2 46.4(2) . .
S24 Ag2 W2 46.8(2) . .
S13 Ag2 W2 133.3(2) . .
W1 Ag2 W2 179.00(10) . .
S34 Ag3 S22 113.1(3) . .
S34 Ag3 S33 93.9(2) . .
S22 Ag3 S33 118.3(3) . .
S34 Ag3 S23 118.1(3) . .
S22 Ag3 S23 91.2(2) . .
S33 Ag3 S23 124.1(3) . .
S34 Ag3 W3 46.4(2) . .
S22 Ag3 W3 133.0(2) . .
S33 Ag3 W3 47.8(2) . .
S23 Ag3 W3 135.2(2) . .
S34 Ag3 W2 134.9(2) . .
S22 Ag3 W2 45.5(2) . .
S33 Ag3 W2 130.7(2) . .
S23 Ag3 W2 46.5(2) . .
W3 Ag3 W2 177.84(10) . .
S33 Ag4 S43 132.0(3) . .
S33 Ag4 S44 115.1(2) . .
S43 Ag4 S44 92.9(2) . .
S33 Ag4 S32 94.0(2) . .
S43 Ag4 S32 108.8(2) . .
S44 Ag4 S32 115.3(2) . .
S33 Ag4 W3 47.8(2) . .
S43 Ag4 W3 135.0(2) . .
S44 Ag4 W3 130.00(15) . .
S32 Ag4 W3 46.25(14) . .
S33 Ag4 W4 140.4(2) . .
S43 Ag4 W4 47.24(14) . .
S44 Ag4 W4 45.73(13) . .
S32 Ag4 W4 125.0(2) . .
W3 Ag4 W4 170.25(8) . .
S24 Ag5 S41 119.6(2) 4_565 .
S24 Ag5 S21 93.7(2) 4_565 4_565
S41 Ag5 S21 118.1(3) . 4_565
S24 Ag5 S42 116.4(2) 4_565 .
S41 Ag5 S42 92.8(2) . .
S21 Ag5 S42 118.4(3) 4_565 .
S24 Ag5 W2 47.4(2) 4_565 4_565
S41 Ag5 W2 132.0(2) . 4_565
S21 Ag5 W2 46.5(2) 4_565 4_565
S42 Ag5 W2 135.18(15) . 4_565
S24 Ag5 W4 137.6(2) 4_565 .
S41 Ag5 W4 46.13(14) . .
S21 Ag5 W4 128.6(2) 4_565 .
S42 Ag5 W4 47.08(13) . .
W2 Ag5 W4 174.70(9) 4_565 .
W1 S12 Ag2 77.6(2) . .
W1 S13 Ag1 75.8(2) . .
W1 S13 Ag2 75.5(2) . .
Ag1 S13 Ag2 114.4(3) . .
W1 S14 Ag1 77.3(2) . .
W2 S21 Ag5 77.0(2) . 4_666
W2 S22 Ag3 77.8(2) . .
W2 S23 Ag3 76.9(2) . .
W2 S23 Ag2 77.2(2) . .
Ag3 S23 Ag2 105.5(3) . .
W2 S24 Ag5 76.5(2) . 4_666
W2 S24 Ag2 76.8(2) . .
Ag5 S24 Ag2 109.6(3) 4_666 .
W3 S32 Ag4 76.2(2) . .
W3 S33 Ag4 76.4(2) . .
W3 S33 Ag3 75.6(2) . .
Ag4 S33 Ag3 110.1(3) . .
W3 S34 Ag3 76.8(2) . .
W4 S41 Ag5 77.4(2) . .
W4 S42 Ag5 76.3(2) . .
W4 S42 Ag1 76.7(2) . .
Ag5 S42 Ag1 116.0(2) . .
W4 S43 Ag1 78.4(2) . .
W4 S43 Ag4 76.7(2) . .
Ag1 S43 Ag4 102.9(2) . .
W4 S44 Ag4 77.2(2) . .
O4 Nd O3 71.2(5) . .
O4 Nd O6 145.8(5) . .
O3 Nd O6 142.9(5) . .
O4 Nd O7 80.6(6) . .
O3 Nd O7 117.6(6) . .
O6 Nd O7 81.4(6) . .
O4 Nd O1 121.5(7) . .
O3 Nd O1 77.4(7) . .
O6 Nd O1 79.4(7) . .
O7 Nd O1 72.0(7) . .
O4 Nd O5 73.1(6) . .
O3 Nd O5 139.4(6) . .
O6 Nd O5 74.1(5) . .
O7 Nd O5 74.3(6) . .
O1 Nd O5 139.6(7) . .
O4 Nd O8 86.5(6) . .
O3 Nd O8 86.3(6) . .
O6 Nd O8 93.0(6) . .
O7 Nd O8 146.8(6) . .
O1 Nd O8 139.4(7) . .
O5 Nd O8 72.7(6) . .
O4 Nd O2 137.5(6) . .
O3 Nd O2 72.0(6) . .
O6 Nd O2 72.8(6) . .
O7 Nd O2 136.3(7) . .
O1 Nd O2 69.1(8) . .
O5 Nd O2 128.3(7) . .
O8 Nd O2 70.5(7) . .
C3 O3 Nd 143.3(18) . .
C4 O4 Nd 141.7(17) . .
C5 O5 Nd 140.4(18) . .
C6 O6 Nd 138.9(16) . .
C7 O7 Nd 136.8(16) . .
C3 N3 C321 110.6(40) . .
C3 N3 C311 133.0(30) . .
C321 N3 C311 116.3(38) . .
C4 N4 C421 121.5(31) . .
C4 N4 C411 118.1(26) . .
C421 N4 C411 119.4(29) . .
C5 N5 C511 119.5(26) . .
C5 N5 C521 119.4(24) . .
C511 N5 C521 121.0(23) . .
C6 N6 C621 122.8(22) . .
C6 N6 C611 114.8(25) . .
C621 N6 C611 121.8(23) . .
C7 N7 C721 121.8(19) . .
C7 N7 C711 119.3(22) . .
C721 N7 C711 118.8(20) . .
O3 C3 N3 127.7(31) . .
O4 C4 N4 124.9(28) . .
O5 C5 N5 127.0(28) . .
O6 C6 N6 121.4(26) . .
O7 C7 N7 119.0(23) . .
C312 C311 N3 98.2(45) . .
C322 C321 N3 91.4(65) . .
C412 C411 N4 100.1(34) . .
C422 C421 N4 130.4(59) . .
C512 C511 N5 89.9(34) . .
C522 C521 N5 97.2(35) . .
N6 C611 C612 106.5(27) . .
N6 C621 C622 106.6(28) . .
C712 C711 N7 105.8(27) . .
N7 C721 C722 105.5(21) . .
C8 O8 Nd 136.7(16) . .
O8 C8 N8 117.7(21) . .
C8 N8 C821 120.9(19) . .
C8 N8 C811 124.0(18) . .
C821 N8 C811 114.2(18) . .
C812 C811 N8 103.3(25) . .
C822 C821 N8 101.5(25) . .
C1 O1 Nd 116.7(25) . .
O1 C1 N1 112.5(28) . .
C1 N1 C121 117.5(31) . .
C1 N1 C111 120.6(25) . .
C121 N1 C111 107.7(25) . .
C112 C111 N1 97.2(26) . .
C122 C121 N1 99.6(29) . .
C122 C122 C121 129.6(69) 3_676 .
C2 O2 Nd 143.4(20) . .
O2 C2 N2 120.0(24) . .
C2 N2 C221 121.9(24) . .
C2 N2 C211 125.0(25) . .
C221 N2 C211 113.1(24) . .
N2 C211 C212 101.1(30) . .
C222 C221 N2 96.9(27) . .

loop_
_geom_bond_atom_site_label_1
_geom_bond_atom_site_label_2
_geom_bond_distance
_geom_bond_site_symmetry_2
W1 S11 2.140(9) .
W1 S12 2.196(7) .
W1 S14 2.198(6) .
W1 S13 2.221(7) .
W1 Ag1 2.933(2) .
W1 Ag2 2.949(2) .
W2 S22 2.165(7) .
W2 S21 2.197(7) .
W2 S23 2.212(6) .
W2 S24 2.233(7) .
W2 Ag5 2.951(2) 4_666
W2 Ag3 2.969(2) .
W2 Ag2 2.981(2) .
W3 S31 2.136(9) .
W3 S34 2.189(7) .
W3 S32 2.198(6) .
W3 S33 2.251(7) .
W3 Ag3 2.944(2) .
W3 Ag4 2.955(2) .
W4 S41 2.180(6) .
W4 S44 2.182(6) .
W4 S42 2.225(5) .
W4 S43 2.243(6) .
W4 Ag5 2.951(2) .
W4 Ag4 2.972(2) .
W4 Ag1 3.014(2) .
Ag1 S14 2.484(7) .
Ag1 S43 2.514(7) .
Ag1 S13 2.538(7) .
Ag1 S42 2.608(6) .
Ag2 S12 2.497(7) .
Ag2 S23 2.547(8) .
Ag2 S24 2.550(6) .
Ag2 S13 2.573(8) .
Ag3 S34 2.531(8) .
Ag3 S22 2.539(6) .
Ag3 S33 2.540(7) .
Ag3 S23 2.542(8) .
Ag4 S33 2.515(6) .
Ag4 S43 2.534(6) .
Ag4 S44 2.558(6) .
Ag4 S32 2.568(6) .
Ag5 S24 2.520(6) 4_565
Ag5 S41 2.523(6) .
Ag5 S21 2.527(8) 4_565
Ag5 S42 2.537(6) .
Ag5 W2 2.951(2) 4_565
S21 Ag5 2.527(8) 4_666
S24 Ag5 2.520(6) 4_666
Nd O4 2.380(15) .
Nd O3 2.39(2) .
Nd O6 2.41(2) .
Nd O7 2.41(2) .
Nd O1 2.42(2) .
Nd O5 2.43(2) .
Nd O8 2.443(15) .
Nd O2 2.45(2) .
O3 C3 1.20(3) .
O4 C4 1.17(3) .
O5 C5 1.21(3) .
O6 C6 1.20(2) .
O7 C7 1.24(3) .
N3 C3 1.31(3) .
N3 C321 1.49(8) .
N3 C311 1.67(5) .
N4 C4 1.27(3) .
N4 C421 1.51(5) .
N4 C411 1.56(5) .
N5 C5 1.32(3) .
N5 C511 1.62(4) .
N5 C521 1.72(4) .
N6 C6 1.34(3) .
N6 C621 1.50(4) .
N6 C611 1.52(4) .
N7 C7 1.38(3) .
N7 C721 1.49(3) .
N7 C711 1.54(3) .
C311 C312 1.18(6) .
C321 C322 1.26(9) .
C411 C412 1.48(5) .
C421 C422 1.13(7) .
C511 C512 1.42(5) .
C521 C522 1.32(5) .
C611 C612 1.59(4) .
C621 C622 1.55(4) .
C711 C712 1.42(4) .
C721 C722 1.56(4) .
O8 C8 1.23(2) .
C8 N8 1.33(2) .
N8 C821 1.54(3) .
N8 C811 1.55(3) .
C811 C812 1.53(4) .
C821 C822 1.44(4) .
O1 C1 1.28(3) .
C1 N1 1.37(3) .
N1 C121 1.56(4) .
N1 C111 1.59(4) .
C111 C112 1.58(4) .
C121 C122 1.43(4) .
C122 C122 1.23(8) 3_676
O2 C2 1.24(2) .
C2 N2 1.32(3) .
N2 C221 1.55(3) .
N2 C211 1.55(4) .
C211 C212 1.56(5) .
C221 C222 1.47(4) .
